data_4105361
loop_
_publ_author_name
'Roland Ulsh\"ofer'
'Joachim Podlech'

_publ_contact_author_address
;Institut fuer Organische Chemie
der Universitaet Karlsruhe (TH)
Karlsruher Institut fuer Technologie (KIT)
Fritz-Haber-Weg 6
76131 Karlsruhe
Germany
;
_publ_contact_author_email joachim.podlech@ioc.uka.de
_publ_contact_author_fax 49(721)6087652
_publ_contact_author_name 'Joachim Podlech'
_publ_contact_author_phone 49(721)6083209
_publ_section_title
;
 Stereoelectronic Effects in Vinyl Sulfoxides
;
_journal_name_full 'Journal of the American Chemical Society'
_journal_page_first 16618
_journal_page_last 16619
_journal_paper_doi 10.1021/ja904354g
_journal_volume 131
_journal_year 2009
_chemical_formula_moiety 'C9 H16 O S2'
_chemical_formula_sum 'C9 H16 O S2'
_chemical_formula_weight 204.34
_chemical_melting_point 361
_chemical_name_systematic
;
 rac-(1R,4S,6R)-4,6-Dimethyl-2-(propan-2-ylidene)-1,3-dithiane-1-oxide
;
_space_group_IT_number 14
_symmetry_space_group_name_Hall '-P 2yab'
_symmetry_space_group_name_H-M 'P 1 21/a 1'
_atom_sites_solution_hydrogens geom
_atom_sites_solution_primary direct
_atom_sites_solution_secondary difmap
_audit_creation_method SHELXL-97
_cell_angle_alpha 90.00
_cell_angle_beta 111.59
_cell_angle_gamma 90.00
_cell_formula_units_Z 4
_cell_length_a 9.669
_cell_length_b 11.802
_cell_length_c 10.020
_cell_measurement_reflns_used 1154
_cell_measurement_temperature 150(2)
_cell_measurement_theta_max 27.0
_cell_measurement_theta_min 1.5
_cell_volume 1063.196
_computing_structure_refinement 'SHELXL-97 (Sheldrick, 1997)'
_diffrn_ambient_temperature 150(2)
_diffrn_measured_fraction_theta_full 0.991
_diffrn_measured_fraction_theta_max 0.991
_diffrn_radiation_monochromator graphite
_diffrn_radiation_source 'fine-focus sealed tube'
_diffrn_radiation_type MoK\a
_diffrn_radiation_wavelength 0.71073
_diffrn_reflns_av_R_equivalents 0.0492
_diffrn_reflns_av_sigmaI/netI 0.0359
_diffrn_reflns_limit_h_max 11
_diffrn_reflns_limit_h_min -12
_diffrn_reflns_limit_k_max 14
_diffrn_reflns_limit_k_min -14
_diffrn_reflns_limit_l_max 12
_diffrn_reflns_limit_l_min -12
_diffrn_reflns_number 7842
_diffrn_reflns_theta_full 26.55
_diffrn_reflns_theta_max 26.55
_diffrn_reflns_theta_min 2.19
_exptl_absorpt_coefficient_mu 0.455
_exptl_absorpt_correction_type none
_exptl_crystal_density_diffrn 1.277
_exptl_crystal_F_000 440
_exptl_crystal_size_max 0.2
_exptl_crystal_size_mid 0.2
_exptl_crystal_size_min 0.2
_refine_diff_density_max 0.603
_refine_diff_density_min -0.526
_refine_diff_density_rms 0.072
_refine_ls_extinction_method none
_refine_ls_goodness_of_fit_ref 1.070
_refine_ls_hydrogen_treatment constr
_refine_ls_matrix_type full
_refine_ls_number_parameters 109
_refine_ls_number_reflns 2199
_refine_ls_number_restraints 0
_refine_ls_restrained_S_all 1.070
_refine_ls_R_factor_all 0.0483
_refine_ls_R_factor_gt 0.0391
_refine_ls_shift/su_max 0.000
_refine_ls_shift/su_mean 0.000
_refine_ls_structure_factor_coef Fsqd
_refine_ls_weighting_details 'calc w=1/[\s^2^(Fo^2^)+(0.0748P)^2^+0.3606P] where P=(Fo^2^+2Fc^2^)/3'
_refine_ls_weighting_scheme calc
_refine_ls_wR_factor_gt 0.1175
_refine_ls_wR_factor_ref 0.1220
_reflns_number_gt 1829
_reflns_number_total 2199
_reflns_threshold_expression >2sigma(I)
_cod_data_source_file ja904354g_si_002.cif
_cod_data_source_block ru54
_cod_original_cell_volume 1063.2
_cod_original_sg_symbol_H-M 'P 21/a'
_cod_database_code 4105361

loop_
_symmetry_equiv_pos_as_xyz
'x, y, z'
'-x+1/2, y+1/2, -z'
'-x, -y, -z'
'x-1/2, -y-1/2, z'

loop_
_atom_site_label
_atom_site_type_symbol
_atom_site_fract_x
_atom_site_fract_y
_atom_site_fract_z
_atom_site_U_iso_or_equiv
_atom_site_adp_type
_atom_site_occupancy
_atom_site_symmetry_multiplicity
_atom_site_calc_flag
_atom_site_refinement_flags
S1 S 0.03401(6) 0.88640(4) 0.31301(6) 0.02504(18) Uani 1 1 d .
S2 S 0.05206(7) 0.68807(5) 0.12986(6) 0.02843(19) Uani 1 1 d .
O1 O 0.20079(19) 0.89219(15) 0.3659(2) 0.0343(4) Uani 1 1 d .
C3 C 0.0683(2) 0.66443(19) 0.4130(2) 0.0253(5) Uani 1 1 d .
H3A H 0.0557 0.6136 0.4837 0.030 Uiso 1 1 calc R
H3B H 0.1735 0.6814 0.4428 0.030 Uiso 1 1 calc R
C7 C -0.1271(3) 0.8746(2) 0.0259(3) 0.0294(5) Uani 1 1 d .
C6 C -0.0320(2) 0.81893(19) 0.1406(2) 0.0249(5) Uani 1 1 d .
C4 C -0.0151(2) 0.77375(19) 0.4122(2) 0.0242(5) Uani 1 1 d .
H4 H -0.1219 0.7587 0.3658 0.029 Uiso 1 1 calc R
C5 C 0.0146(3) 0.8183(2) 0.5632(3) 0.0328(5) Uani 1 1 d .
H5A H -0.0407 0.8869 0.5575 0.049 Uiso 1 1 calc R
H5B H 0.1189 0.8334 0.6106 0.049 Uiso 1 1 calc R
H5C H -0.0158 0.7626 0.6167 0.049 Uiso 1 1 calc R
C2 C 0.0181(3) 0.60381(19) 0.2688(3) 0.0267(5) Uani 1 1 d .
H2 H -0.0886 0.5878 0.2376 0.032 Uiso 1 1 calc R
C9 C -0.1816(3) 0.9930(2) 0.0314(3) 0.0337(5) Uani 1 1 d .
H9A H -0.2485 1.0149 -0.0624 0.051 Uiso 1 1 calc R
H9B H -0.0985 1.0441 0.0628 0.051 Uiso 1 1 calc R
H9C H -0.2326 0.9958 0.0974 0.051 Uiso 1 1 calc R
C8 C -0.1881(4) 0.8232(3) -0.1211(3) 0.0450(7) Uani 1 1 d .
H8A H -0.2539 0.8761 -0.1870 0.068 Uiso 1 1 calc R
H8B H -0.2418 0.7553 -0.1187 0.068 Uiso 1 1 calc R
H8C H -0.1077 0.8051 -0.1519 0.068 Uiso 1 1 calc R
C1 C 0.1016(3) 0.4923(2) 0.2781(3) 0.0367(6) Uani 1 1 d .
H1A H 0.0669 0.4563 0.1858 0.055 Uiso 1 1 calc R
H1B H 0.0840 0.4434 0.3468 0.055 Uiso 1 1 calc R
H1C H 0.2062 0.5072 0.3077 0.055 Uiso 1 1 calc R

loop_
_atom_site_aniso_label
_atom_site_aniso_U_11
_atom_site_aniso_U_22
_atom_site_aniso_U_33
_atom_site_aniso_U_23
_atom_site_aniso_U_13
_atom_site_aniso_U_12
S1 0.0267(3) 0.0214(3) 0.0253(3) -0.00220(19) 0.0075(2) -0.00019(19)
S2 0.0318(3) 0.0284(3) 0.0268(3) -0.0029(2) 0.0127(2) 0.0037(2)
O1 0.0274(9) 0.0346(9) 0.0372(10) -0.0022(7) 0.0076(7) -0.0093(7)
C3 0.0252(10) 0.0247(10) 0.0263(11) 0.0001(8) 0.0096(9) -0.0014(8)
C7 0.0247(11) 0.0351(12) 0.0286(12) 0.0021(9) 0.0101(9) -0.0020(9)
C6 0.0224(10) 0.0267(11) 0.0259(11) -0.0017(8) 0.0092(9) -0.0008(8)
C4 0.0219(10) 0.0259(11) 0.0245(11) -0.0032(8) 0.0082(9) -0.0020(8)
C5 0.0406(13) 0.0306(12) 0.0274(12) -0.0042(9) 0.0127(10) -0.0033(10)
C2 0.0258(11) 0.0242(11) 0.0312(12) -0.0047(9) 0.0117(9) -0.0025(8)
C9 0.0308(12) 0.0354(13) 0.0347(13) 0.0110(10) 0.0116(10) 0.0058(10)
C8 0.0457(16) 0.0555(18) 0.0273(13) 0.0001(12) 0.0056(12) 0.0033(13)
C1 0.0481(15) 0.0245(12) 0.0424(14) -0.0013(10) 0.0224(12) 0.0039(10)

loop_
_atom_type_symbol
_atom_type_description
_atom_type_scat_dispersion_real
_atom_type_scat_dispersion_imag
_atom_type_scat_source
C C 0.0033 0.0016 'International Tables Vol C Tables 4.2.6.8 and 6.1.1.4'
H H 0.0000 0.0000 'International Tables Vol C Tables 4.2.6.8 and 6.1.1.4'
O O 0.0106 0.0060 'International Tables Vol C Tables 4.2.6.8 and 6.1.1.4'
S S 0.1246 0.1234 'International Tables Vol C Tables 4.2.6.8 and 6.1.1.4'

loop_
_geom_angle_atom_site_label_1
_geom_angle_atom_site_label_2
_geom_angle_atom_site_label_3
_geom_angle
O1 S1 C6 108.40(11)
O1 S1 C4 107.55(10)
C6 S1 C4 97.43(10)
C6 S2 C2 102.28(11)
C4 C3 C2 114.23(18)
C4 C3 H3A 108.7
C2 C3 H3A 108.7
C4 C3 H3B 108.7
C2 C3 H3B 108.7
H3A C3 H3B 107.6
C6 C7 C8 122.6(2)
C6 C7 C9 124.0(2)
C8 C7 C9 113.4(2)
C7 C6 S2 123.91(19)
C7 C6 S1 119.62(18)
S2 C6 S1 116.01(12)
C3 C4 C5 112.39(19)
C3 C4 S1 112.21(16)
C5 C4 S1 107.32(16)
C3 C4 H4 108.3
C5 C4 H4 108.3
S1 C4 H4 108.3
C4 C5 H5A 109.5
C4 C5 H5B 109.5
H5A C5 H5B 109.5
C4 C5 H5C 109.5
H5A C5 H5C 109.5
H5B C5 H5C 109.5
C3 C2 C1 111.7(2)
C3 C2 S2 112.44(15)
C1 C2 S2 105.99(17)
C3 C2 H2 108.9
C1 C2 H2 108.9
S2 C2 H2 108.9
C7 C9 H9A 109.5
C7 C9 H9B 109.5
H9A C9 H9B 109.5
C7 C9 H9C 109.5
H9A C9 H9C 109.5
H9B C9 H9C 109.5
C7 C8 H8A 109.5
C7 C8 H8B 109.5
H8A C8 H8B 109.5
C7 C8 H8C 109.5
H8A C8 H8C 109.5
H8B C8 H8C 109.5
C2 C1 H1A 109.5
C2 C1 H1B 109.5
H1A C1 H1B 109.5
C2 C1 H1C 109.5
H1A C1 H1C 109.5
H1B C1 H1C 109.5

loop_
_geom_bond_atom_site_label_1
_geom_bond_atom_site_label_2
_geom_bond_distance
S1 O1 1.5024(18)
S1 C6 1.793(2)
S1 C4 1.824(2)
S2 C6 1.767(2)
S2 C2 1.836(3)
C3 C4 1.520(3)
C3 C2 1.523(3)
C3 H3A 0.9700
C3 H3B 0.9700
C7 C6 1.349(3)
C7 C8 1.499(4)
C7 C9 1.502(3)
C4 C5 1.527(3)
C4 H4 0.9800
C5 H5A 0.9600
C5 H5B 0.9600
C5 H5C 0.9600
C2 C1 1.528(3)
C2 H2 0.9800
C9 H9A 0.9600
C9 H9B 0.9600
C9 H9C 0.9600
C8 H8A 0.9600
C8 H8B 0.9600
C8 H8C 0.9600
C1 H1A 0.9600
C1 H1B 0.9600
C1 H1C 0.9600
